data_4344409
loop_
_publ_author_name
'Luo, Dong'
'Zhou, Xiao-Ping'
'Li, Dan'

_publ_section_title
;
 Solvothermal Subcomponent Self-Assembly of Cubic Metal-Imidazolate Cages
 and Their Coordination Polymers.
;
_journal_issue 22
_journal_name_full 'Inorganic chemistry'
_journal_page_first 10822
_journal_page_last 10828
_journal_paper_doi 10.1021/acs.inorgchem.5b01844
_journal_volume 54
_journal_year 2015
_chemical_formula_sum 'C114 H124 N42 Ni8 O15'
_chemical_formula_weight 2792.23
_chemical_name_systematic
; 
 ? 
;
_space_group_IT_number 14
_symmetry_cell_setting monoclinic
_symmetry_space_group_name_Hall '-P 2yn'
_symmetry_space_group_name_H-M 'P 1 21/n 1'
_atom_sites_solution_hydrogens geom
_atom_sites_solution_primary direct
_atom_sites_solution_secondary difmap
_audit_creation_method SHELXL-97
_cell_angle_alpha 90.00
_cell_angle_beta 95.089(3)
_cell_angle_gamma 90.00
_cell_formula_units_Z 2
_cell_length_a 17.2136(6)
_cell_length_b 19.5403(7)
_cell_length_c 19.0149(7)
_cell_measurement_reflns_used 6020
_cell_measurement_temperature 293(2)
_cell_measurement_theta_max 73.24
_cell_measurement_theta_min 3.26
_cell_volume 6370.6(4)
_computing_structure_refinement 'SHELXL-97 (Sheldrick, 1997)'
_computing_structure_solution 'SHELXS-97 (Sheldrick, 1990)'
_diffrn_ambient_temperature 293(2)
_diffrn_measured_fraction_theta_full 0.998
_diffrn_measured_fraction_theta_max 0.998
_diffrn_measurement_device_type 'Xcalibur, Atlas, Gemini'
_diffrn_measurement_method '\w scans'
_diffrn_radiation_monochromator graphite
_diffrn_radiation_source 'fine-focus sealed tube'
_diffrn_radiation_type MoK\a
_diffrn_radiation_wavelength 0.71073
_diffrn_reflns_av_R_equivalents 0.0624
_diffrn_reflns_av_sigmaI/netI 0.0818
_diffrn_reflns_limit_h_max 17
_diffrn_reflns_limit_h_min -20
_diffrn_reflns_limit_k_max 23
_diffrn_reflns_limit_k_min -22
_diffrn_reflns_limit_l_max 22
_diffrn_reflns_limit_l_min -21
_diffrn_reflns_number 37668
_diffrn_reflns_theta_full 25.00
_diffrn_reflns_theta_max 25.00
_diffrn_reflns_theta_min 3.34
_diffrn_standards_decay_% 50
_diffrn_standards_interval_count 50
_diffrn_standards_interval_time 50
_diffrn_standards_number 2
_exptl_absorpt_coefficient_mu 1.233
_exptl_absorpt_correction_T_max 0.821
_exptl_absorpt_correction_T_min 0.770
_exptl_absorpt_correction_type multi-scan
_exptl_crystal_colour green
_exptl_crystal_density_diffrn 1.456
_exptl_crystal_density_method 'not measured'
_exptl_crystal_description block
_exptl_crystal_F_000 2892
_exptl_crystal_size_max 0.22
_exptl_crystal_size_mid 0.21
_exptl_crystal_size_min 0.16
_refine_diff_density_max 0.510
_refine_diff_density_min -0.617
_refine_diff_density_rms 0.072
_refine_ls_extinction_method none
_refine_ls_goodness_of_fit_ref 1.013
_refine_ls_hydrogen_treatment mixed
_refine_ls_matrix_type full
_refine_ls_number_parameters 803
_refine_ls_number_reflns 11197
_refine_ls_number_restraints 38
_refine_ls_restrained_S_all 1.032
_refine_ls_R_factor_all 0.1104
_refine_ls_R_factor_gt 0.0579
_refine_ls_shift/su_max 0.001
_refine_ls_shift/su_mean 0.000
_refine_ls_structure_factor_coef Fsqd
_refine_ls_weighting_details 'calc w=1/[\s^2^(Fo^2^)+(0.0681P)^2^+0.0000P] where P=(Fo^2^+2Fc^2^)/3'
_refine_ls_weighting_scheme calc
_refine_ls_wR_factor_gt 0.1301
_refine_ls_wR_factor_ref 0.1501
_reflns_number_gt 6554
_reflns_number_total 11197
_reflns_threshold_expression >2sigma(I)
_cod_data_source_file ic5b01844_si_002.cif
_cod_data_source_block 6
_cod_depositor_comments 'Adding full bibliography for 4344404--4344414.cif.'
_cod_original_sg_symbol_H-M P21/n
_cod_database_code 4344409

loop_
_symmetry_equiv_pos_as_xyz
'x, y, z'
'-x+1/2, y+1/2, -z+1/2'
'-x, -y, -z'
'x-1/2, -y-1/2, z-1/2'

loop_
_atom_site_label
_atom_site_type_symbol
_atom_site_fract_x
_atom_site_fract_y
_atom_site_fract_z
_atom_site_U_iso_or_equiv
_atom_site_adp_type
_atom_site_occupancy
_atom_site_symmetry_multiplicity
_atom_site_calc_flag
_atom_site_refinement_flags
Ni1 Ni 0.54893(4) 0.45003(3) 0.22880(3) 0.0499(2) Uani 1 1 d .
Ni2 Ni 0.70293(3) 0.67357(3) 0.41965(3) 0.04492(19) Uani 1 1 d .
Ni3 Ni 0.39071(4) 0.75407(3) 0.52182(3) 0.0492(2) Uani 1 1 d .
Ni4 Ni 0.77077(3) 0.47127(3) 0.66338(3) 0.0495(2) Uani 1 1 d .
C1 C 0.7989(4) 0.2943(4) 0.4427(4) 0.094(2) Uani 1 1 d .
H1A H 0.7634 0.2603 0.4225 0.142 Uiso 1 1 calc R
H1B H 0.8469 0.2727 0.4602 0.142 Uiso 1 1 calc R
H1C H 0.8091 0.3273 0.4072 0.142 Uiso 1 1 calc R
C2 C 0.7635(3) 0.3297(3) 0.5023(3) 0.0567(14) Uani 1 1 d .
C3 C 0.6785(3) 0.3574(3) 0.5731(3) 0.0514(13) Uani 1 1 d .
H3 H 0.6322 0.3582 0.5948 0.062 Uiso 1 1 calc R
C4 C 0.7925(3) 0.3809(3) 0.5460(3) 0.0548(14) Uani 1 1 d .
C5 C 0.8653(3) 0.4165(3) 0.5553(3) 0.0625(15) Uani 1 1 d .
H5 H 0.9051 0.4071 0.5267 0.075 Uiso 1 1 calc R
C6 C 0.9500(3) 0.4987(3) 0.6144(3) 0.0730(16) Uani 1 1 d .
H6A H 0.9882 0.4739 0.5898 0.088 Uiso 1 1 calc R
H6B H 0.9677 0.4987 0.6642 0.088 Uiso 1 1 calc R
C7 C 0.9466(3) 0.5713(3) 0.5883(4) 0.0663(16) Uani 1 1 d .
C8 C 0.9782(4) 0.6234(4) 0.6311(4) 0.087(2) Uani 1 1 d .
H8 H 0.9979 0.6141 0.6773 0.104 Uiso 1 1 calc R
C9 C 0.9805(4) 0.6893(4) 0.6050(4) 0.092(2) Uani 1 1 d .
H9 H 1.0017 0.7241 0.6340 0.110 Uiso 1 1 calc R
C10 C 0.9520(3) 0.7044(3) 0.5369(4) 0.0788(19) Uani 1 1 d .
H10 H 0.9545 0.7490 0.5202 0.095 Uiso 1 1 calc R
C11 C 0.9196(3) 0.6530(3) 0.4929(3) 0.0608(15) Uani 1 1 d .
C12 C 0.9173(3) 0.5876(3) 0.5203(3) 0.0612(15) Uani 1 1 d .
H12 H 0.8951 0.5530 0.4916 0.073 Uiso 1 1 calc R
C13 C 0.8916(3) 0.6681(3) 0.4169(3) 0.0686(16) Uani 1 1 d .
H13A H 0.8893 0.7173 0.4103 0.082 Uiso 1 1 calc R
H13B H 0.9294 0.6501 0.3867 0.082 Uiso 1 1 calc R
C14 C 0.8101(3) 0.5821(3) 0.3608(3) 0.0565(14) Uani 1 1 d .
H14 H 0.8550 0.5599 0.3490 0.068 Uiso 1 1 calc R
C15 C 0.7355(3) 0.5531(2) 0.3416(3) 0.0462(12) Uani 1 1 d .
C16 C 0.7096(3) 0.4975(3) 0.3015(3) 0.0508(13) Uani 1 1 d .
C17 C 0.6116(3) 0.5539(2) 0.3328(3) 0.0487(12) Uani 1 1 d .
H17 H 0.5605 0.5671 0.3377 0.058 Uiso 1 1 calc R
C18 C 0.7548(3) 0.4431(3) 0.2698(3) 0.0829(19) Uani 1 1 d .
H18A H 0.7197 0.4117 0.2446 0.124 Uiso 1 1 calc R
H18B H 0.7857 0.4191 0.3064 0.124 Uiso 1 1 calc R
H18C H 0.7884 0.4632 0.2378 0.124 Uiso 1 1 calc R
C19 C 0.4229(3) 0.7977(3) 0.3436(3) 0.0695(16) Uani 1 1 d .
H19A H 0.3770 0.8031 0.3681 0.104 Uiso 1 1 calc R
H19B H 0.4099 0.7736 0.3001 0.104 Uiso 1 1 calc R
H19C H 0.4435 0.8420 0.3335 0.104 Uiso 1 1 calc R
C20 C 0.4831(3) 0.7578(2) 0.3888(3) 0.0462(12) Uani 1 1 d .
C21 C 0.5362(3) 0.6998(2) 0.4759(2) 0.0434(11) Uani 1 1 d .
H21 H 0.5432 0.6774 0.5191 0.052 Uiso 1 1 calc R
C22 C 0.5562(3) 0.7390(2) 0.3746(2) 0.0436(12) Uani 1 1 d .
C23 C 0.6051(3) 0.7545(2) 0.3197(3) 0.0554(13) Uani 1 1 d .
H23 H 0.5855 0.7789 0.2800 0.066 Uiso 1 1 calc R
C24 C 0.7254(3) 0.7480(3) 0.2677(3) 0.0699(16) Uani 1 1 d .
H24A H 0.7771 0.7616 0.2871 0.084 Uiso 1 1 calc R
H24B H 0.7030 0.7860 0.2400 0.084 Uiso 1 1 calc R
C25 C 0.7321(3) 0.6867(3) 0.2199(3) 0.0626(15) Uani 1 1 d .
C26 C 0.8042(4) 0.6640(3) 0.2025(3) 0.0774(18) Uani 1 1 d .
H26 H 0.8494 0.6860 0.2208 0.093 Uiso 1 1 calc R
C27 C 0.8088(4) 0.6089(4) 0.1582(4) 0.091(2) Uani 1 1 d .
H27 H 0.8573 0.5934 0.1470 0.110 Uiso 1 1 calc R
C28 C 0.7419(4) 0.5764(3) 0.1302(3) 0.086(2) Uani 1 1 d .
H28 H 0.7460 0.5390 0.1006 0.104 Uiso 1 1 calc R
C29 C 0.6693(3) 0.5984(3) 0.1454(3) 0.0647(16) Uani 1 1 d .
C30 C 0.6660(3) 0.6533(3) 0.1908(3) 0.0635(15) Uani 1 1 d .
H30 H 0.6175 0.6685 0.2022 0.076 Uiso 1 1 calc R
C31 C 0.5959(4) 0.5643(3) 0.1103(3) 0.0786(19) Uani 1 1 d .
H31A H 0.5688 0.5964 0.0780 0.094 Uiso 1 1 calc R
H31B H 0.6109 0.5253 0.0831 0.094 Uiso 1 1 calc R
C32 C 0.4797(3) 0.5758(3) 0.1690(3) 0.0644(15) Uani 1 1 d .
H32 H 0.4688 0.6152 0.1425 0.077 Uiso 1 1 calc R
C33 C 0.4269(3) 0.5529(3) 0.2184(3) 0.0524(13) Uani 1 1 d .
C34 C 0.3568(3) 0.5756(3) 0.2370(3) 0.0566(14) Uani 1 1 d .
C35 C 0.3133(4) 0.6389(3) 0.2132(4) 0.093(2) Uani 1 1 d .
H35A H 0.2657 0.6415 0.2358 0.140 Uiso 1 1 calc R
H35B H 0.3015 0.6374 0.1629 0.140 Uiso 1 1 calc R
H35C H 0.3448 0.6783 0.2255 0.140 Uiso 1 1 calc R
C36 C 0.3869(3) 0.4833(2) 0.2922(2) 0.0483(12) Uani 1 1 d .
H36 H 0.3839 0.4459 0.3221 0.058 Uiso 1 1 calc R
C37 C 0.7792(4) 0.6492(3) 0.7032(3) 0.0800(18) Uani 1 1 d .
H37A H 0.7850 0.6101 0.7338 0.120 Uiso 1 1 calc R
H37B H 0.7397 0.6789 0.7188 0.120 Uiso 1 1 calc R
H37C H 0.8278 0.6734 0.7044 0.120 Uiso 1 1 calc R
C38 C 0.7559(3) 0.6261(3) 0.6296(3) 0.0491(12) Uani 1 1 d .
C39 C 0.7416(3) 0.6645(2) 0.5696(3) 0.0448(12) Uani 1 1 d .
C40 C 0.7203(3) 0.5601(3) 0.5414(3) 0.0468(12) Uani 1 1 d .
H40 H 0.7074 0.5209 0.5152 0.056 Uiso 1 1 calc R
C41 C 0.7524(3) 0.7352(3) 0.5538(3) 0.0554(13) Uani 1 1 d .
H41 H 0.7662 0.7663 0.5898 0.066 Uiso 1 1 calc R
C42 C 0.7501(3) 0.8283(3) 0.4745(3) 0.0665(16) Uani 1 1 d .
H42A H 0.7796 0.8340 0.4337 0.080 Uiso 1 1 calc R
H42B H 0.7791 0.8501 0.5144 0.080 Uiso 1 1 calc R
C43 C 0.6725(3) 0.8635(2) 0.4604(3) 0.0519(13) Uani 1 1 d .
C44 C 0.6557(4) 0.9013(3) 0.3996(3) 0.0693(17) Uani 1 1 d .
H44 H 0.6926 0.9044 0.3668 0.083 Uiso 1 1 calc R
C45 C 0.5847(4) 0.9348(3) 0.3864(3) 0.0706(17) Uani 1 1 d .
H45 H 0.5739 0.9598 0.3451 0.085 Uiso 1 1 calc R
C46 C 0.5307(3) 0.9305(3) 0.4355(3) 0.0679(16) Uani 1 1 d .
H46 H 0.4832 0.9532 0.4271 0.081 Uiso 1 1 calc R
C47 C 0.5455(3) 0.8933(2) 0.4969(3) 0.0540(14) Uani 1 1 d .
C48 C 0.6173(3) 0.8603(2) 0.5085(3) 0.0549(13) Uani 1 1 d .
H48 H 0.6282 0.8353 0.5498 0.066 Uiso 1 1 calc R
C49 C 0.4878(3) 0.8936(2) 0.5524(3) 0.0623(15) Uani 1 1 d .
H49A H 0.5098 0.9193 0.5930 0.075 Uiso 1 1 calc R
H49B H 0.4408 0.9169 0.5336 0.075 Uiso 1 1 calc R
C50 C 0.4977(3) 0.8021(3) 0.6342(3) 0.0550(13) Uani 1 1 d .
H50 H 0.5325 0.8288 0.6625 0.066 Uiso 1 1 calc R
C51 C 0.4778(3) 0.7349(2) 0.6560(3) 0.0518(13) Uani 1 1 d .
C52 C 0.4964(3) 0.6972(3) 0.7156(3) 0.0577(14) Uani 1 1 d .
C53 C 0.5529(4) 0.7139(4) 0.7780(4) 0.107(3) Uani 1 1 d .
H53A H 0.5539 0.6771 0.8115 0.160 Uiso 1 1 calc R
H53B H 0.5368 0.7553 0.7998 0.160 Uiso 1 1 calc R
H53C H 0.6040 0.7200 0.7626 0.160 Uiso 1 1 calc R
C54 C 0.4148(3) 0.6422(2) 0.6456(3) 0.0529(13) Uani 1 1 d .
H54 H 0.3817 0.6077 0.6272 0.064 Uiso 1 1 calc R
C55 C 0.2715(4) 0.8517(4) 0.4511(4) 0.0990(18) Uani 1 1 d U
H55 H 0.2376 0.8148 0.4440 0.119 Uiso 1 1 calc R
C56 C 0.2954(4) 0.9747(4) 0.4324(5) 0.134(2) Uani 1 1 d DU
H56A H 0.3462 0.9638 0.4545 0.200 Uiso 1 1 calc R
H56B H 0.2720 1.0095 0.4593 0.200 Uiso 1 1 calc R
H56C H 0.3000 0.9911 0.3854 0.200 Uiso 1 1 calc R
C57 C 0.1640(4) 0.9240(5) 0.3992(5) 0.149(3) Uani 1 1 d DU
H57A H 0.1348 0.8822 0.4000 0.224 Uiso 1 1 calc R
H57B H 0.1645 0.9396 0.3513 0.224 Uiso 1 1 calc R
H57C H 0.1403 0.9582 0.4265 0.224 Uiso 1 1 calc R
N1 N 0.6907(2) 0.3142(2) 0.5202(2) 0.0546(11) Uani 1 1 d .
N2 N 0.7377(2) 0.3987(2) 0.5917(2) 0.0494(10) Uani 1 1 d .
N3 N 0.6697(2) 0.4688(2) 0.7158(2) 0.0509(10) Uani 1 1 d .
N4 N 0.8741(2) 0.4617(2) 0.6043(3) 0.0594(12) Uani 1 1 d .
N5 N 0.8154(2) 0.6391(2) 0.3947(2) 0.0552(11) Uani 1 1 d .
N6 N 0.6723(2) 0.58816(19) 0.3620(2) 0.0441(10) Uani 1 1 d .
N7 N 0.6297(2) 0.49844(19) 0.2955(2) 0.0479(10) Uani 1 1 d .
N8 N 0.5448(2) 0.3633(2) 0.2915(2) 0.0513(10) Uani 1 1 d .
N9 N 0.4469(2) 0.49320(19) 0.2546(2) 0.0453(10) Uani 1 1 d .
N10 N 0.5426(3) 0.5413(2) 0.1618(2) 0.0629(12) Uani 1 1 d .
N11 N 0.6772(3) 0.7342(2) 0.3258(2) 0.0552(11) Uani 1 1 d .
N12 N 0.5906(2) 0.70184(18) 0.4308(2) 0.0451(10) Uani 1 1 d .
N13 N 0.4699(2) 0.7329(2) 0.4537(2) 0.0481(10) Uani 1 1 d .
N14 N 0.7422(2) 0.5593(2) 0.6118(2) 0.0476(10) Uani 1 1 d .
N15 N 0.7191(2) 0.6227(2) 0.5139(2) 0.0472(10) Uani 1 1 d .
N16 N 0.7426(2) 0.7554(2) 0.4892(3) 0.0523(11) Uani 1 1 d .
N17 N 0.4251(2) 0.7003(2) 0.6110(2) 0.0507(10) Uani 1 1 d .
N18 N 0.4671(2) 0.82496(19) 0.5757(2) 0.0520(11) Uani 1 1 d .
N19 N 0.2452(3) 0.9118(3) 0.4295(3) 0.0928(15) Uani 1 1 d DU
N20 N 0.5629(4) 0.3872(3) 0.1113(3) 0.0866(16) Uani 1 1 d .
N21 N 0.8745(4) 0.4567(4) 0.7699(4) 0.118(2) Uani 1 1 d .
O1 O 0.4983(3) 0.4024(2) 0.1316(2) 0.0797(12) Uani 1 1 d .
O2 O 0.6229(3) 0.4007(2) 0.1528(2) 0.0859(13) Uani 1 1 d .
O3 O 0.5666(3) 0.3608(4) 0.0527(3) 0.152(3) Uani 1 1 d .
O4 O 0.8432(3) 0.5120(2) 0.7500(2) 0.0949(14) Uani 1 1 d .
O5 O 0.8479(3) 0.4031(3) 0.7412(3) 0.1057(15) Uani 1 1 d .
O6 O 0.9304(5) 0.4583(4) 0.8125(5) 0.250(5) Uani 1 1 d .
O7 O 0.3336(3) 0.8401(2) 0.4785(3) 0.0906(13) Uani 1 1 d .
O1W O 0.5000 0.5000 0.5000 0.346(9) Uiso 1 2 d S
H1WA H 0.4916 0.5274 0.5332 0.520 Uiso 0.50 1 d PR
H1WB H 0.5148 0.5225 0.4653 0.520 Uiso 0.50 1 d PR

loop_
_atom_site_aniso_label
_atom_site_aniso_U_11
_atom_site_aniso_U_22
_atom_site_aniso_U_33
_atom_site_aniso_U_23
_atom_site_aniso_U_13
_atom_site_aniso_U_12
Ni1 0.0596(4) 0.0384(4) 0.0532(4) -0.0029(3) 0.0133(3) -0.0027(3)
Ni2 0.0492(4) 0.0334(4) 0.0529(4) 0.0000(3) 0.0086(3) -0.0003(3)
Ni3 0.0569(4) 0.0365(4) 0.0557(4) -0.0017(3) 0.0126(3) 0.0008(3)
Ni4 0.0514(4) 0.0407(4) 0.0556(4) 0.0017(3) 0.0000(3) 0.0027(3)
C1 0.086(4) 0.096(5) 0.108(5) -0.033(4) 0.048(4) -0.003(4)
C2 0.050(3) 0.053(3) 0.068(4) -0.003(3) 0.016(3) -0.003(3)
C3 0.049(3) 0.047(3) 0.060(3) -0.002(3) 0.013(3) -0.001(3)
C4 0.046(3) 0.050(3) 0.071(4) -0.005(3) 0.015(3) -0.006(3)
C5 0.054(3) 0.058(4) 0.076(4) -0.003(3) 0.010(3) 0.007(3)
C6 0.056(4) 0.072(4) 0.091(5) -0.001(4) 0.002(3) -0.002(3)
C7 0.041(3) 0.063(4) 0.094(5) -0.004(4) 0.004(3) -0.008(3)
C8 0.087(5) 0.076(5) 0.092(5) -0.006(4) -0.017(4) -0.021(4)
C9 0.092(5) 0.065(5) 0.112(6) -0.003(4) -0.023(4) -0.022(4)
C10 0.071(4) 0.052(4) 0.110(6) 0.000(4) -0.008(4) -0.015(3)
C11 0.039(3) 0.059(4) 0.085(4) -0.006(3) 0.008(3) -0.005(3)
C12 0.049(3) 0.055(4) 0.081(4) -0.008(3) 0.008(3) -0.003(3)
C13 0.056(3) 0.061(4) 0.090(5) 0.002(3) 0.013(3) -0.016(3)
C14 0.055(3) 0.048(3) 0.070(4) 0.001(3) 0.023(3) 0.004(3)
C15 0.049(3) 0.040(3) 0.051(3) 0.002(3) 0.009(2) -0.005(2)
C16 0.058(3) 0.042(3) 0.055(3) 0.001(3) 0.021(2) 0.009(3)
C17 0.050(3) 0.037(3) 0.061(3) 0.001(3) 0.012(3) 0.005(2)
C18 0.077(4) 0.072(4) 0.103(5) -0.019(4) 0.029(4) 0.014(3)
C19 0.069(4) 0.071(4) 0.069(4) 0.015(3) 0.003(3) 0.013(3)
C20 0.054(3) 0.035(3) 0.050(3) 0.002(2) 0.005(2) 0.005(2)
C21 0.059(3) 0.032(3) 0.039(3) 0.000(2) 0.003(2) -0.001(2)
C22 0.054(3) 0.035(3) 0.043(3) 0.007(2) 0.011(2) 0.002(2)
C23 0.075(4) 0.039(3) 0.052(3) 0.007(3) 0.009(3) 0.001(3)
C24 0.087(4) 0.049(3) 0.078(4) 0.002(3) 0.032(3) -0.007(3)
C25 0.071(4) 0.055(4) 0.067(4) 0.010(3) 0.032(3) -0.006(3)
C26 0.081(4) 0.073(4) 0.085(5) -0.005(4) 0.048(4) -0.017(3)
C27 0.078(5) 0.093(5) 0.112(6) -0.011(5) 0.058(4) -0.003(4)
C28 0.102(5) 0.069(4) 0.095(5) -0.012(4) 0.054(4) -0.004(4)
C29 0.085(4) 0.051(4) 0.064(4) 0.006(3) 0.036(3) -0.005(3)
C30 0.076(4) 0.054(4) 0.065(4) 0.011(3) 0.032(3) 0.006(3)
C31 0.104(5) 0.074(4) 0.063(4) -0.001(3) 0.041(4) -0.016(4)
C32 0.087(4) 0.052(3) 0.055(4) 0.006(3) 0.011(3) 0.001(3)
C33 0.067(4) 0.040(3) 0.052(3) 0.007(3) 0.011(3) -0.001(3)
C34 0.076(4) 0.040(3) 0.054(3) 0.007(3) 0.007(3) 0.008(3)
C35 0.107(5) 0.072(5) 0.103(5) 0.038(4) 0.020(4) 0.022(4)
C36 0.065(3) 0.036(3) 0.043(3) 0.002(2) 0.005(3) -0.006(3)
C37 0.104(5) 0.060(4) 0.073(4) -0.004(3) -0.008(3) -0.006(3)
C38 0.053(3) 0.043(3) 0.052(3) -0.009(3) 0.001(2) -0.003(2)
C39 0.045(3) 0.038(3) 0.051(3) -0.004(3) 0.002(2) -0.004(2)
C40 0.049(3) 0.040(3) 0.051(3) -0.005(3) 0.003(2) 0.000(2)
C41 0.055(3) 0.046(3) 0.064(4) -0.006(3) 0.002(3) -0.005(2)
C42 0.071(4) 0.045(3) 0.085(4) 0.004(3) 0.014(3) -0.014(3)
C43 0.066(4) 0.027(3) 0.064(4) 0.003(3) 0.016(3) -0.006(2)
C44 0.094(5) 0.040(3) 0.079(4) 0.008(3) 0.037(3) -0.003(3)
C45 0.103(5) 0.042(3) 0.070(4) 0.017(3) 0.025(4) 0.005(3)
C46 0.080(4) 0.039(3) 0.086(5) 0.010(3) 0.012(3) 0.005(3)
C47 0.077(4) 0.026(3) 0.061(4) -0.006(3) 0.015(3) -0.008(2)
C48 0.063(3) 0.033(3) 0.068(4) 0.000(3) 0.004(3) -0.002(3)
C49 0.078(4) 0.032(3) 0.079(4) 0.000(3) 0.021(3) 0.004(3)
C50 0.071(4) 0.039(3) 0.056(4) -0.005(3) 0.008(3) -0.006(3)
C51 0.061(3) 0.032(3) 0.063(4) 0.001(3) 0.010(3) -0.007(2)
C52 0.068(3) 0.040(3) 0.065(4) -0.004(3) 0.003(3) -0.003(3)
C53 0.126(6) 0.081(5) 0.105(6) 0.014(4) -0.039(5) -0.047(4)
C54 0.058(3) 0.034(3) 0.069(4) -0.001(3) 0.017(3) -0.009(2)
C55 0.090(4) 0.081(4) 0.122(4) 0.021(4) -0.014(3) 0.007(3)
C56 0.134(5) 0.099(5) 0.164(5) 0.026(5) -0.012(4) 0.004(4)
C57 0.135(5) 0.127(5) 0.176(5) 0.021(5) -0.041(5) 0.014(4)
N1 0.059(3) 0.048(3) 0.057(3) -0.009(2) 0.010(2) -0.001(2)
N2 0.049(2) 0.044(2) 0.056(3) -0.003(2) 0.009(2) 0.000(2)
N3 0.054(3) 0.045(3) 0.054(3) 0.003(2) 0.005(2) 0.008(2)
N4 0.044(3) 0.053(3) 0.081(3) 0.000(3) 0.004(2) 0.002(2)
N5 0.048(3) 0.051(3) 0.068(3) 0.002(2) 0.011(2) 0.000(2)
N6 0.052(2) 0.032(2) 0.050(2) 0.0006(19) 0.010(2) 0.0020(19)
N7 0.062(3) 0.035(2) 0.049(2) -0.004(2) 0.015(2) -0.0032(19)
N8 0.061(3) 0.038(2) 0.055(3) -0.002(2) 0.003(2) -0.001(2)
N9 0.059(3) 0.034(2) 0.043(2) 0.0021(19) 0.008(2) -0.0006(19)
N10 0.084(3) 0.053(3) 0.054(3) -0.001(2) 0.018(2) -0.014(3)
N11 0.068(3) 0.040(2) 0.060(3) 0.002(2) 0.022(2) -0.003(2)
N12 0.053(2) 0.032(2) 0.051(3) -0.002(2) 0.006(2) 0.0060(18)
N13 0.048(2) 0.041(2) 0.056(3) 0.002(2) 0.008(2) 0.0047(19)
N14 0.045(2) 0.040(3) 0.057(3) -0.003(2) 0.0027(19) -0.0011(18)
N15 0.047(2) 0.038(2) 0.056(3) -0.002(2) 0.0004(19) 0.0007(18)
N16 0.049(2) 0.032(2) 0.076(3) -0.002(2) 0.010(2) -0.0069(18)
N17 0.062(3) 0.037(2) 0.054(3) -0.002(2) 0.009(2) -0.004(2)
N18 0.064(3) 0.028(2) 0.066(3) -0.002(2) 0.018(2) -0.0015(19)
N19 0.082(3) 0.078(3) 0.115(4) 0.015(3) -0.017(3) 0.014(3)
N20 0.096(5) 0.084(4) 0.083(4) -0.036(3) 0.023(4) 0.007(3)
N21 0.137(6) 0.107(6) 0.096(5) -0.005(4) -0.060(4) 0.028(5)
O1 0.078(3) 0.073(3) 0.090(3) -0.013(2) 0.012(2) -0.002(2)
O2 0.076(3) 0.094(3) 0.088(3) -0.026(3) 0.012(2) -0.007(2)
O3 0.140(5) 0.203(7) 0.114(4) -0.089(5) 0.021(4) 0.018(4)
O4 0.109(3) 0.078(3) 0.090(3) -0.004(3) -0.029(3) 0.016(3)
O5 0.131(4) 0.076(3) 0.107(4) 0.007(3) -0.009(3) 0.007(3)
O6 0.287(10) 0.180(7) 0.242(9) -0.047(7) -0.201(9) 0.079(7)
O7 0.098(3) 0.059(3) 0.112(4) 0.011(3) 0.001(3) 0.018(2)

loop_
_atom_type_symbol
_atom_type_description
_atom_type_scat_dispersion_real
_atom_type_scat_dispersion_imag
_atom_type_scat_source
C C 0.0033 0.0016 'International Tables Vol C Tables 4.2.6.8 and 6.1.1.4'
H H 0.0000 0.0000 'International Tables Vol C Tables 4.2.6.8 and 6.1.1.4'
N N 0.0061 0.0033 'International Tables Vol C Tables 4.2.6.8 and 6.1.1.4'
O O 0.0106 0.0060 'International Tables Vol C Tables 4.2.6.8 and 6.1.1.4'
Ni Ni 0.3393 1.1124 'International Tables Vol C Tables 4.2.6.8 and 6.1.1.4'

loop_
_geom_angle_atom_site_label_1
_geom_angle_atom_site_label_2
_geom_angle_atom_site_label_3
_geom_angle
_geom_angle_site_symmetry_1
_geom_angle_site_symmetry_3
N7 Ni1 N9 102.29(15) . .
N7 Ni1 N8 94.49(16) . .
N9 Ni1 N8 97.15(15) . .
N7 Ni1 O1 158.13(16) . .
N9 Ni1 O1 95.28(16) . .
N8 Ni1 O1 96.15(16) . .
N7 Ni1 N10 88.86(16) . .
N9 Ni1 N10 78.73(16) . .
N8 Ni1 N10 175.18(17) . .
O1 Ni1 N10 81.85(16) . .
N7 Ni1 O2 102.01(16) . .
N9 Ni1 O2 152.29(16) . .
N8 Ni1 O2 94.03(16) . .
O1 Ni1 O2 58.24(16) . .
N10 Ni1 O2 88.64(17) . .
N12 Ni2 N6 94.31(15) . .
N12 Ni2 N15 95.56(15) . .
N6 Ni2 N15 94.70(15) . .
N12 Ni2 N5 172.59(16) . .
N6 Ni2 N5 79.59(16) . .
N15 Ni2 N5 89.17(15) . .
N12 Ni2 N16 89.28(15) . .
N6 Ni2 N16 173.14(16) . .
N15 Ni2 N16 79.12(17) . .
N5 Ni2 N16 97.23(16) . .
N12 Ni2 N11 79.04(16) . .
N6 Ni2 N11 88.87(15) . .
N15 Ni2 N11 173.76(16) . .
N5 Ni2 N11 96.51(16) . .
N16 Ni2 N11 97.56(17) . .
N13 Ni3 N17 105.52(16) . .
N13 Ni3 N1 95.41(16) . 3_666
N17 Ni3 N1 97.32(17) . 3_666
N13 Ni3 O7 103.62(18) . .
N17 Ni3 O7 146.97(18) . .
N1 Ni3 O7 95.09(18) 3_666 .
N13 Ni3 N18 91.11(16) . .
N17 Ni3 N18 79.19(17) . .
N1 Ni3 N18 173.26(16) 3_666 .
O7 Ni3 N18 85.05(18) . .
N2 Ni4 N14 103.28(16) . .
N2 Ni4 N3 96.29(16) . .
N14 Ni4 N3 94.28(16) . .
N2 Ni4 O4 153.83(17) . .
N14 Ni4 O4 99.07(18) . .
N3 Ni4 O4 95.45(17) . .
N2 Ni4 N4 77.70(16) . .
N14 Ni4 N4 89.87(16) . .
N3 Ni4 N4 173.37(17) . .
O4 Ni4 N4 88.98(18) . .
N2 Ni4 O5 97.97(18) . .
N14 Ni4 O5 154.17(18) . .
N3 Ni4 O5 97.86(17) . .
O4 Ni4 O5 57.21(18) . .
N4 Ni4 O5 80.40(17) . .
N1 C2 C4 107.8(4) . .
N1 C2 C1 122.0(5) . .
C4 C2 C1 130.1(5) . .
N2 C3 N1 114.5(4) . .
C2 C4 N2 109.5(4) . .
C2 C4 C5 134.5(5) . .
N2 C4 C5 116.0(5) . .
N4 C5 C4 118.1(5) . .
N4 C6 C7 114.1(4) . .
C8 C7 C12 118.2(6) . .
C8 C7 C6 119.9(6) . .
C12 C7 C6 121.7(5) . .
C9 C8 C7 119.7(6) . .
C8 C9 C10 121.3(6) . .
C9 C10 C11 120.1(6) . .
C12 C11 C10 117.6(6) . .
C12 C11 C13 121.5(5) . .
C10 C11 C13 120.8(6) . .
C11 C12 C7 123.0(6) . .
N5 C13 C11 113.8(4) . .
N5 C14 C15 119.7(5) . .
N6 C15 C16 109.0(4) . .
N6 C15 C14 116.7(4) . .
C16 C15 C14 134.2(5) . .
N7 C16 C15 108.0(4) . .
N7 C16 C18 122.5(5) . .
C15 C16 C18 129.6(5) . .
N6 C17 N7 114.8(4) . .
N13 C20 C22 108.4(4) . .
N13 C20 C19 122.7(4) . .
C22 C20 C19 128.9(5) . .
N12 C21 N13 114.3(4) . .
C20 C22 N12 109.1(4) . .
C20 C22 C23 134.6(5) . .
N12 C22 C23 116.0(4) . .
N11 C23 C22 119.3(5) . .
N11 C24 C25 112.6(4) . .
C30 C25 C26 118.5(6) . .
C30 C25 C24 120.6(5) . .
C26 C25 C24 120.9(5) . .
C27 C26 C25 119.9(6) . .
C26 C27 C28 120.4(6) . .
C29 C28 C27 121.3(6) . .
C28 C29 C30 117.4(6) . .
C28 C29 C31 120.3(6) . .
C30 C29 C31 122.2(5) . .
C29 C30 C25 122.6(5) . .
N10 C31 C29 112.6(5) . .
N10 C32 C33 119.4(5) . .
C34 C33 N9 109.5(4) . .
C34 C33 C32 134.0(5) . .
N9 C33 C32 116.4(5) . .
N3 C34 C33 108.7(4) 3_666 .
N3 C34 C35 122.7(5) 3_666 .
C33 C34 C35 128.5(5) . .
N9 C36 N3 115.4(4) . 3_666
N14 C38 C39 107.6(4) . .
N14 C38 C37 123.3(5) . .
C39 C38 C37 129.1(5) . .
N15 C39 C38 109.6(4) . .
N15 C39 C41 116.7(5) . .
C38 C39 C41 133.4(5) . .
N15 C40 N14 113.0(4) . .
N16 C41 C39 119.1(5) . .
N16 C42 C43 112.8(4) . .
C48 C43 C44 118.4(5) . .
C48 C43 C42 121.0(5) . .
C44 C43 C42 120.6(5) . .
C45 C44 C43 121.2(5) . .
C46 C45 C44 119.1(6) . .
C45 C46 C47 121.3(5) . .
C46 C47 C48 118.2(5) . .
C46 C47 C49 120.3(5) . .
C48 C47 C49 121.3(5) . .
C43 C48 C47 121.9(5) . .
N18 C49 C47 113.6(4) . .
N18 C50 C51 119.1(5) . .
C52 C51 N17 110.1(4) . .
C52 C51 C50 133.9(5) . .
N17 C51 C50 115.8(5) . .
C51 C52 N8 107.5(4) . 3_666
C51 C52 C53 128.7(5) . .
N8 C52 C53 123.7(5) 3_666 .
N17 C54 N8 115.5(5) . 3_666
O7 C55 N19 126.1(7) . .
C3 N1 C2 104.9(4) . .
C3 N1 Ni3 123.7(3) . 3_666
C2 N1 Ni3 131.4(3) . 3_666
C3 N2 C4 103.4(4) . .
C3 N2 Ni4 140.8(3) . .
C4 N2 Ni4 115.8(3) . .
C36 N3 C34 103.6(4) 3_666 3_666
C36 N3 Ni4 123.8(3) 3_666 .
C34 N3 Ni4 132.6(3) 3_666 .
C5 N4 C6 118.2(5) . .
C5 N4 Ni4 112.4(3) . .
C6 N4 Ni4 129.4(4) . .
C14 N5 C13 120.2(4) . .
C14 N5 Ni2 111.0(3) . .
C13 N5 Ni2 128.5(4) . .
C17 N6 C15 104.2(4) . .
C17 N6 Ni2 142.9(3) . .
C15 N6 Ni2 112.8(3) . .
C17 N7 C16 104.1(4) . .
C17 N7 Ni1 121.8(3) . .
C16 N7 Ni1 132.2(3) . .
C54 N8 C52 104.0(4) 3_666 3_666
C54 N8 Ni1 122.6(3) 3_666 .
C52 N8 Ni1 133.4(4) 3_666 .
C36 N9 C33 102.8(4) . .
C36 N9 Ni1 142.9(3) . .
C33 N9 Ni1 114.2(3) . .
C32 N10 C31 119.3(5) . .
C32 N10 Ni1 111.2(3) . .
C31 N10 Ni1 129.4(4) . .
C23 N11 C24 118.4(5) . .
C23 N11 Ni2 111.6(3) . .
C24 N11 Ni2 129.6(4) . .
C21 N12 C22 103.8(4) . .
C21 N12 Ni2 142.2(3) . .
C22 N12 Ni2 113.9(3) . .
C21 N13 C20 104.5(4) . .
C21 N13 Ni3 120.2(3) . .
C20 N13 Ni3 133.5(3) . .
C38 N14 C40 105.1(4) . .
C38 N14 Ni4 131.7(3) . .
C40 N14 Ni4 121.5(3) . .
C40 N15 C39 104.6(4) . .
C40 N15 Ni2 142.0(4) . .
C39 N15 Ni2 113.2(3) . .
C41 N16 C42 118.4(5) . .
C41 N16 Ni2 111.6(3) . .
C42 N16 Ni2 129.6(4) . .
C54 N17 C51 102.9(4) . .
C54 N17 Ni3 144.0(4) . .
C51 N17 Ni3 113.1(3) . .
C50 N18 C49 119.5(5) . .
C50 N18 Ni3 112.7(3) . .
C49 N18 Ni3 127.7(4) . .
C55 N19 C57 123.6(6) . .
C55 N19 C56 122.7(6) . .
C57 N19 C56 113.7(6) . .
O3 N20 O1 119.9(6) . .
O3 N20 O2 122.9(6) . .
O1 N20 O2 117.2(5) . .
O6 N21 O4 118.6(8) . .
O6 N21 O5 123.8(8) . .
O4 N21 O5 117.4(6) . .
N20 O1 Ni1 93.7(4) . .
N20 O2 Ni1 90.8(3) . .
N21 O4 Ni4 96.8(4) . .
N21 O5 Ni4 88.0(4) . .
C55 O7 Ni3 135.6(5) . .

loop_
_geom_bond_atom_site_label_1
_geom_bond_atom_site_label_2
_geom_bond_distance
_geom_bond_site_symmetry_2
Ni1 N7 2.030(4) .
Ni1 N9 2.048(4) .
Ni1 N8 2.077(4) .
Ni1 O1 2.181(4) .
Ni1 N10 2.188(4) .
Ni1 O2 2.228(4) .
Ni2 N12 2.041(4) .
Ni2 N6 2.041(4) .
Ni2 N15 2.048(4) .
Ni2 N5 2.142(4) .
Ni2 N16 2.147(4) .
Ni2 N11 2.154(4) .
Ni3 N13 2.005(4) .
Ni3 N17 2.038(4) .
Ni3 N1 2.046(4) 3_666
Ni3 O7 2.080(4) .
Ni3 N18 2.111(4) .
Ni4 N2 2.014(4) .
Ni4 N14 2.020(4) .
Ni4 N3 2.080(4) .
Ni4 O4 2.130(4) .
Ni4 N4 2.194(4) .
Ni4 O5 2.319(5) .
C1 C2 1.503(7) .
C2 N1 1.361(6) .
C2 C4 1.366(7) .
C3 N2 1.323(6) .
C3 N1 1.343(6) .
C4 N2 1.383(6) .
C4 C5 1.430(7) .
C5 N4 1.283(6) .
C6 N4 1.490(6) .
C6 C7 1.503(8) .
C7 C8 1.384(8) .
C7 C12 1.383(8) .
C8 C9 1.381(9) .
C9 C10 1.375(9) .
C10 C11 1.391(8) .
C11 C12 1.382(8) .
C11 C13 1.511(8) .
C13 N5 1.457(6) .
C14 N5 1.286(6) .
C14 C15 1.422(7) .
C15 N6 1.371(6) .
C15 C16 1.378(7) .
C16 N7 1.371(6) .
C16 C18 1.477(7) .
C17 N6 1.320(6) .
C17 N7 1.347(6) .
C19 C20 1.505(7) .
C20 N13 1.364(6) .
C20 C22 1.362(6) .
C21 N12 1.324(6) .
C21 N13 1.346(6) .
C22 N12 1.382(6) .
C22 C23 1.429(7) .
C23 N11 1.298(6) .
C24 N11 1.466(6) .
C24 C25 1.516(7) .
C25 C30 1.383(8) .
C25 C26 1.385(7) .
C26 C27 1.374(8) .
C27 C28 1.379(9) .
C28 C29 1.377(8) .
C29 C30 1.383(7) .
C29 C31 1.527(8) .
C31 N10 1.469(6) .
C32 N10 1.294(6) .
C32 C33 1.436(7) .
C33 C34 1.361(7) .
C33 N9 1.381(6) .
C34 N3 1.357(6) 3_666
C34 C35 1.494(7) .
C36 N9 1.321(6) .
C36 N3 1.350(6) 3_666
C37 C38 1.491(7) .
C38 N14 1.363(6) .
C38 C39 1.370(6) .
C39 N15 1.366(6) .
C39 C41 1.429(7) .
C40 N15 1.329(6) .
C40 N14 1.357(6) .
C41 N16 1.287(6) .
C42 N16 1.461(6) .
C42 C43 1.505(7) .
C43 C48 1.377(7) .
C43 C44 1.381(7) .
C44 C45 1.389(8) .
C45 C46 1.378(7) .
C46 C47 1.380(7) .
C47 C48 1.394(7) .
C47 C49 1.512(7) .
C49 N18 1.466(6) .
C50 N18 1.270(6) .
C50 C51 1.427(7) .
C51 C52 1.366(7) .
C51 N17 1.370(6) .
C52 N8 1.379(6) 3_666
C52 C53 1.501(8) .
C54 N17 1.332(6) .
C54 N8 1.333(6) 3_666
C55 O7 1.169(7) .
C55 N19 1.313(8) .
C56 N19 1.500(5) .
C57 N19 1.482(4) .
N1 Ni3 2.046(4) 3_666
N3 C36 1.350(6) 3_666
N3 C34 1.357(6) 3_666
N8 C54 1.333(6) 3_666
N8 C52 1.379(6) 3_666
N20 O3 1.234(7) .
N20 O1 1.245(6) .
N20 O2 1.270(6) .
N21 O6 1.202(7) .
N21 O4 1.252(7) .
N21 O5 1.249(7) .

loop_
_platon_squeeze_void_nr
_platon_squeeze_void_average_x
_platon_squeeze_void_average_y
_platon_squeeze_void_average_z
_platon_squeeze_void_volume
_platon_squeeze_void_count_electrons
_platon_squeeze_void_content
1 -0.028 0.614 0.271 14 1 ' '
2 0.028 0.386 0.729 14 1 ' '
3 0.063 0.751 0.433 14 1 ' '
4 0.119 0.552 0.594 7 0 ' '
5 0.167 0.708 0.167 7 0 ' '
6 0.227 0.737 0.331 13 1 ' '
7 0.273 0.237 0.169 13 1 ' '
8 0.333 0.208 0.333 7 0 ' '
9 0.381 0.052 0.906 7 0 ' '
10 0.437 0.251 0.067 14 1 ' '
11 0.472 0.886 0.771 14 1 ' '
12 0.528 0.114 0.229 14 1 ' '
13 0.563 0.749 0.933 14 1 ' '
14 0.619 0.948 0.094 7 0 ' '
15 0.667 0.792 0.667 7 0 ' '
16 0.727 0.763 0.831 13 1 ' '
17 0.773 0.263 0.669 13 1 ' '
18 0.833 0.292 0.833 7 0 ' '
19 0.881 0.448 0.406 7 0 ' '
20 0.937 0.249 0.567 14 1 ' '
